data_7031238
loop_
_publ_author_name
'Wang, Xiu-Li'
'Luan, Jian'
'Lin, Hong-Yan'
'Le, Mao'
'Liu, Guo-Cheng'

_publ_section_title
;
 The various architectures and properties of a series of coordination
 polymers tuned by the central metals.
;
_journal_issue 21
_journal_name_full 'Dalton transactions (Cambridge, England : 2003)'
_journal_page_first 8072
_journal_page_last 8082
_journal_paper_doi 10.1039/c4dt00064a
_journal_volume 43
_journal_year 2014
_chemical_formula_sum 'C26 H26 N4 O7 Zn'
_chemical_formula_weight 571.88
_chemical_name_systematic
; 
 ? 
;
_space_group_IT_number 2
_symmetry_cell_setting triclinic
_symmetry_space_group_name_Hall '-P 1'
_symmetry_space_group_name_H-M 'P -1'
_atom_sites_solution_hydrogens geom
_atom_sites_solution_primary direct
_atom_sites_solution_secondary difmap
_audit_creation_method SHELXL-97
_cell_angle_alpha 108.8050(10)
_cell_angle_beta 97.7350(10)
_cell_angle_gamma 112.4420(10)
_cell_formula_units_Z 2
_cell_length_a 9.3074(5)
_cell_length_b 11.8484(6)
_cell_length_c 13.2041(6)
_cell_measurement_reflns_used 4790
_cell_measurement_temperature 296(2)
_cell_measurement_theta_max 25.00
_cell_measurement_theta_min 2.04
_cell_volume 1217.51(11)
_computing_cell_refinement 'SMART (Bruker, 2001)'
_computing_data_collection 'SMART (Bruker, 2001)'
_computing_data_reduction 'SAINT+ (Bruker, 1999)'
_computing_molecular_graphics 'PLATON (Spek, 2003)'
_computing_publication_material 'SHELXTL (1998)'
_computing_structure_refinement 'SHELXL-97 (Sheldrick, 2008)'
_computing_structure_solution 'SHELXS-97 (Sheldrick, 2008)'
_diffrn_ambient_temperature 296(2)
_diffrn_measured_fraction_theta_full 0.992
_diffrn_measured_fraction_theta_max 0.992
_diffrn_measurement_device_type 'CCD area detector'
_diffrn_measurement_method 'phi and omega scans'
_diffrn_radiation_monochromator graphite
_diffrn_radiation_source 'fine-focus sealed tube'
_diffrn_radiation_type MoK\a
_diffrn_radiation_wavelength 0.71073
_diffrn_reflns_av_R_equivalents 0.0094
_diffrn_reflns_av_unetI/netI 0.0171
_diffrn_reflns_limit_h_max 11
_diffrn_reflns_limit_h_min -11
_diffrn_reflns_limit_k_max 14
_diffrn_reflns_limit_k_min -14
_diffrn_reflns_limit_l_max 7
_diffrn_reflns_limit_l_min -15
_diffrn_reflns_number 6230
_diffrn_reflns_theta_full 25.00
_diffrn_reflns_theta_max 25.00
_diffrn_reflns_theta_min 2.04
_exptl_absorpt_coefficient_mu 1.065
_exptl_absorpt_correction_T_max 0.861
_exptl_absorpt_correction_T_min 0.843
_exptl_absorpt_correction_type multi-scan
_exptl_absorpt_process_details SADABS
_exptl_crystal_colour COLOURLESS
_exptl_crystal_density_diffrn 1.560
_exptl_crystal_density_method 'not measured'
_exptl_crystal_description BLOCK
_exptl_crystal_F_000 592
_exptl_crystal_size_max 0.16
_exptl_crystal_size_mid 0.15
_exptl_crystal_size_min 0.14
_refine_diff_density_max 0.273
_refine_diff_density_min -0.454
_refine_diff_density_rms 0.050
_refine_ls_extinction_method none
_refine_ls_goodness_of_fit_ref 1.038
_refine_ls_hydrogen_treatment constr
_refine_ls_matrix_type full
_refine_ls_number_parameters 343
_refine_ls_number_reflns 4247
_refine_ls_number_restraints 0
_refine_ls_restrained_S_all 1.038
_refine_ls_R_factor_all 0.0282
_refine_ls_R_factor_gt 0.0258
_refine_ls_shift/su_max 0.000
_refine_ls_shift/su_mean 0.000
_refine_ls_structure_factor_coef Fsqd
_refine_ls_weighting_details 'calc w=1/[\s^2^(Fo^2^)+(0.0452P)^2^+0.6747P] where P=(Fo^2^+2Fc^2^)/3'
_refine_ls_weighting_scheme calc
_refine_ls_wR_factor_gt 0.0744
_refine_ls_wR_factor_ref 0.0756
_reflns_number_gt 3936
_reflns_number_total 4247
_reflns_threshold_expression >2sigma(I)
_cod_data_source_file c4dt00064a2.cif
_cod_data_source_block lj-4
_cod_depositor_comments
;
The following automatic conversions were performed:

'_symmetry_cell_setting' value 'Triclinic' changed to 'triclinic'
according to
/usr/data/users/saulius/crontab/automatic-downloads/current/RSC/lib/dictionaries/cif_core.dic
dictionary named 'cif_core.dic' version 2.4.2 from 2011-04-26.

Automatic conversion script
Id: cif_fix_values 2281 2013-09-26 08:29:07Z andrius 
;
_cod_database_code 7031238

loop_
_symmetry_equiv_pos_as_xyz
'x, y, z'
'-x, -y, -z'

loop_
_atom_site_label
_atom_site_type_symbol
_atom_site_fract_x
_atom_site_fract_y
_atom_site_fract_z
_atom_site_U_iso_or_equiv
_atom_site_adp_type
_atom_site_occupancy
_atom_site_symmetry_multiplicity
_atom_site_calc_flag
_atom_site_refinement_flags
Zn1 Zn 0.63547(2) 0.20816(2) 0.212534(17) 0.02111(9) Uani 1 1 d .
N1 N 0.73992(19) 0.30846(16) 0.38209(13) 0.0235(3) Uani 1 1 d .
O1 O 0.6207(2) 0.30047(16) 0.11849(13) 0.0386(4) Uani 1 1 d .
C1 C 0.7045(2) 0.4049(2) 0.44100(17) 0.0273(4) Uani 1 1 d .
H1A H 0.6286 0.4223 0.4039 0.033 Uiso 1 1 calc R
O1W O 0.9495(4) 0.5040(3) 0.8956(2) 0.0998(9) Uani 1 1 d .
H1WA H 0.9996 0.4740 0.8534 0.120 Uiso 1 1 d R
H1WB H 0.9689 0.5716 0.8800 0.120 Uiso 1 1 d R
O2 O 0.4869(2) 0.37892(18) 0.22476(14) 0.0447(4) Uani 1 1 d .
C2 C 0.7763(3) 0.4787(2) 0.55394(18) 0.0312(5) Uani 1 1 d .
H2A H 0.7508 0.5459 0.5925 0.037 Uiso 1 1 calc R
N2 N 0.58729(19) -0.05198(16) 0.81365(13) 0.0223(3) Uani 1 1 d .
O3 O 0.73527(17) 0.09465(14) 0.15064(12) 0.0300(3) Uani 1 1 d .
N3 N 1.1191(2) 0.25980(17) 0.56261(14) 0.0270(4) Uani 1 1 d .
H3B H 1.0871 0.2230 0.4906 0.032 Uiso 1 1 calc R
C3 C 0.8874(3) 0.4515(2) 0.60951(17) 0.0287(4) Uani 1 1 d .
H3A H 0.9363 0.4995 0.6863 0.034 Uiso 1 1 calc R
C4 C 0.9255(2) 0.35247(19) 0.55026(16) 0.0231(4) Uani 1 1 d .
O4 O 0.9598(2) 0.27997(16) 0.19348(16) 0.0506(5) Uani 1 1 d .
N4 N 1.0744(2) 0.12753(17) 0.71351(14) 0.0288(4) Uani 1 1 d .
H4A H 1.0809 0.2045 0.7511 0.035 Uiso 1 1 calc R
O5 O 1.0781(2) 0.37360(16) 0.71946(12) 0.0380(4) Uani 1 1 d .
C5 C 0.8503(2) 0.28361(19) 0.43593(16) 0.0240(4) Uani 1 1 d .
H5A H 0.8767 0.2182 0.3951 0.029 Uiso 1 1 calc R
O6 O 0.94495(17) -0.09416(14) 0.66993(12) 0.0314(3) Uani 1 1 d .
C6 C 1.0474(2) 0.32833(19) 0.61684(16) 0.0261(4) Uani 1 1 d .
C7 C 1.2518(2) 0.2457(2) 0.62328(16) 0.0255(4) Uani 1 1 d .
H7A H 1.3096 0.3245 0.6945 0.031 Uiso 1 1 calc R
C8 C 1.3714(3) 0.2419(3) 0.5556(2) 0.0378(5) Uani 1 1 d .
H8A H 1.4171 0.3249 0.5459 0.045 Uiso 1 1 calc R
H8B H 1.3136 0.1693 0.4819 0.045 Uiso 1 1 calc R
C9 C 1.5092(3) 0.2224(3) 0.6117(2) 0.0404(5) Uani 1 1 d .
H9A H 1.5764 0.2125 0.5626 0.048 Uiso 1 1 calc R
H9B H 1.5768 0.3009 0.6805 0.048 Uiso 1 1 calc R
C10 C 1.4441(3) 0.1003(3) 0.6379(2) 0.0421(6) Uani 1 1 d .
H10A H 1.5339 0.0930 0.6771 0.050 Uiso 1 1 calc R
H10B H 1.3852 0.0205 0.5687 0.050 Uiso 1 1 calc R
C11 C 1.3311(3) 0.1106(2) 0.71010(19) 0.0346(5) Uani 1 1 d .
H11A H 1.3908 0.1887 0.7803 0.042 Uiso 1 1 calc R
H11B H 1.2903 0.0321 0.7267 0.042 Uiso 1 1 calc R
C12 C 1.1887(2) 0.1213(2) 0.64863(16) 0.0254(4) Uani 1 1 d .
H12A H 1.1308 0.0422 0.5776 0.030 Uiso 1 1 calc R
C13 C 0.9605(2) 0.0199(2) 0.71742(15) 0.0239(4) Uani 1 1 d .
C14 C 0.8448(2) 0.0442(2) 0.78079(16) 0.0236(4) Uani 1 1 d .
C15 C 0.7008(2) -0.06404(19) 0.76414(15) 0.0227(4) Uani 1 1 d .
H15A H 0.6818 -0.1490 0.7165 0.027 Uiso 1 1 calc R
C16 C 0.7604(3) 0.1817(2) 0.90873(19) 0.0353(5) Uani 1 1 d .
H16A H 0.7792 0.2649 0.9598 0.042 Uiso 1 1 calc R
C17 C 0.6189(2) 0.0708(2) 0.88585(16) 0.0271(4) Uani 1 1 d .
H17A H 0.5419 0.0803 0.9213 0.033 Uiso 1 1 calc R
C18 C 0.8746(3) 0.1697(2) 0.85578(18) 0.0325(5) Uani 1 1 d .
H18A H 0.9707 0.2447 0.8700 0.039 Uiso 1 1 calc R
C19 C 0.5438(3) 0.3698(2) 0.14537(18) 0.0309(5) Uani 1 1 d .
C20 C 0.5223(3) 0.4382(2) 0.07060(17) 0.0289(4) Uani 1 1 d .
C21 C 0.6222(3) 0.4617(2) 0.0031(2) 0.0376(5) Uani 1 1 d .
H21A H 0.7052 0.4364 0.0051 0.045 Uiso 1 1 calc R
C22 C 0.6002(3) 0.5224(2) -0.0672(2) 0.0361(5) Uani 1 1 d .
H22A H 0.6677 0.5368 -0.1123 0.043 Uiso 1 1 calc R
C23 C 0.8789(2) 0.1582(2) 0.14537(16) 0.0259(4) Uani 1 1 d .
C24 C 0.9418(2) 0.07486(19) 0.07177(15) 0.0216(4) Uani 1 1 d .
C25 C 0.8470(2) -0.06228(19) 0.01123(16) 0.0244(4) Uani 1 1 d .
H25A H 0.7444 -0.1042 0.0189 0.029 Uiso 1 1 calc R
C26 C 0.9043(2) -0.13614(19) -0.05994(16) 0.0258(4) Uani 1 1 d .
H26A H 0.8399 -0.2277 -0.1005 0.031 Uiso 1 1 calc R

loop_
_atom_site_aniso_label
_atom_site_aniso_U_11
_atom_site_aniso_U_22
_atom_site_aniso_U_33
_atom_site_aniso_U_23
_atom_site_aniso_U_13
_atom_site_aniso_U_12
Zn1 0.02272(13) 0.02521(13) 0.02266(13) 0.01201(10) 0.00984(9) 0.01506(10)
N1 0.0224(8) 0.0272(8) 0.0242(8) 0.0120(7) 0.0093(6) 0.0123(7)
O1 0.0494(10) 0.0402(9) 0.0445(9) 0.0275(8) 0.0151(7) 0.0293(8)
C1 0.0276(10) 0.0290(10) 0.0317(11) 0.0149(9) 0.0117(8) 0.0161(9)
O1W 0.116(2) 0.103(2) 0.091(2) 0.0435(17) 0.0459(17) 0.0511(18)
O2 0.0518(10) 0.0564(11) 0.0405(9) 0.0313(8) 0.0148(8) 0.0288(9)
C2 0.0384(12) 0.0273(10) 0.0327(11) 0.0100(9) 0.0135(9) 0.0203(9)
N2 0.0214(8) 0.0276(8) 0.0229(8) 0.0122(7) 0.0086(6) 0.0136(7)
O3 0.0306(8) 0.0334(8) 0.0411(8) 0.0192(7) 0.0212(6) 0.0224(7)
N3 0.0270(9) 0.0357(9) 0.0229(8) 0.0144(7) 0.0070(7) 0.0168(8)
C3 0.0322(11) 0.0251(10) 0.0246(10) 0.0080(8) 0.0069(8) 0.0111(9)
C4 0.0217(9) 0.0227(9) 0.0253(10) 0.0116(8) 0.0083(8) 0.0084(8)
O4 0.0443(10) 0.0278(9) 0.0617(11) -0.0038(8) 0.0227(9) 0.0146(8)
N4 0.0306(9) 0.0293(9) 0.0335(9) 0.0157(8) 0.0183(7) 0.0151(8)
O5 0.0491(9) 0.0453(9) 0.0225(8) 0.0101(7) 0.0064(7) 0.0287(8)
C5 0.0248(10) 0.0257(10) 0.0249(10) 0.0102(8) 0.0102(8) 0.0141(8)
O6 0.0316(8) 0.0286(8) 0.0339(8) 0.0103(6) 0.0165(6) 0.0135(6)
C6 0.0255(10) 0.0247(10) 0.0253(10) 0.0108(8) 0.0053(8) 0.0091(8)
C7 0.0207(9) 0.0311(10) 0.0266(10) 0.0155(8) 0.0061(8) 0.0108(8)
C8 0.0305(11) 0.0564(15) 0.0477(13) 0.0379(12) 0.0222(10) 0.0232(11)
C9 0.0251(11) 0.0581(15) 0.0527(14) 0.0347(12) 0.0187(10) 0.0207(11)
C10 0.0341(12) 0.0592(15) 0.0562(15) 0.0369(13) 0.0207(11) 0.0304(12)
C11 0.0327(11) 0.0443(13) 0.0409(12) 0.0289(11) 0.0142(10) 0.0206(10)
C12 0.0225(10) 0.0298(10) 0.0270(10) 0.0144(8) 0.0113(8) 0.0113(8)
C13 0.0216(9) 0.0310(11) 0.0208(9) 0.0124(8) 0.0071(7) 0.0119(8)
C14 0.0223(9) 0.0285(10) 0.0228(9) 0.0123(8) 0.0082(7) 0.0123(8)
C15 0.0240(9) 0.0251(10) 0.0214(9) 0.0095(8) 0.0083(7) 0.0132(8)
C16 0.0376(12) 0.0271(11) 0.0376(12) 0.0065(9) 0.0146(10) 0.0157(9)
C17 0.0273(10) 0.0325(11) 0.0269(10) 0.0116(9) 0.0114(8) 0.0180(9)
C18 0.0283(11) 0.0267(11) 0.0370(12) 0.0104(9) 0.0121(9) 0.0084(9)
C19 0.0308(11) 0.0266(10) 0.0327(11) 0.0157(9) 0.0017(9) 0.0100(9)
C20 0.0334(11) 0.0238(10) 0.0310(11) 0.0136(8) 0.0046(9) 0.0140(9)
C21 0.0407(13) 0.0431(13) 0.0503(14) 0.0290(11) 0.0181(11) 0.0299(11)
C22 0.0430(13) 0.0397(12) 0.0417(13) 0.0245(10) 0.0187(10) 0.0258(11)
C23 0.0280(10) 0.0296(11) 0.0265(10) 0.0112(9) 0.0111(8) 0.0185(9)
C24 0.0219(9) 0.0241(9) 0.0219(9) 0.0087(8) 0.0073(7) 0.0137(8)
C25 0.0172(9) 0.0259(10) 0.0306(10) 0.0110(8) 0.0092(8) 0.0100(8)
C26 0.0216(9) 0.0200(9) 0.0308(10) 0.0058(8) 0.0076(8) 0.0084(8)

loop_
_atom_type_symbol
_atom_type_description
_atom_type_scat_dispersion_real
_atom_type_scat_dispersion_imag
_atom_type_scat_source
C C 0.0033 0.0016 'International Tables Vol C Tables 4.2.6.8 and 6.1.1.4'
H H 0.0000 0.0000 'International Tables Vol C Tables 4.2.6.8 and 6.1.1.4'
N N 0.0061 0.0033 'International Tables Vol C Tables 4.2.6.8 and 6.1.1.4'
O O 0.0106 0.0060 'International Tables Vol C Tables 4.2.6.8 and 6.1.1.4'
Zn Zn 0.2839 1.4301 'International Tables Vol C Tables 4.2.6.8 and 6.1.1.4'

loop_
_geom_angle_atom_site_label_1
_geom_angle_atom_site_label_2
_geom_angle_atom_site_label_3
_geom_angle
_geom_angle_site_symmetry_1
_geom_angle_site_symmetry_3
O1 Zn1 O3 107.92(6) . .
O1 Zn1 N1 121.68(7) . .
O3 Zn1 N1 109.61(6) . .
O1 Zn1 N2 112.26(7) . 2_656
O3 Zn1 N2 95.47(6) . 2_656
N1 Zn1 N2 106.74(6) . 2_656
C1 N1 C5 118.77(17) . .
C1 N1 Zn1 120.14(13) . .
C5 N1 Zn1 121.02(13) . .
C19 O1 Zn1 113.65(14) . .
N1 C1 C2 122.37(18) . .
C1 C2 C3 118.81(19) . .
C15 N2 C17 118.01(17) . .
C15 N2 Zn1 125.16(13) . 2_656
C17 N2 Zn1 116.83(13) . 2_656
C23 O3 Zn1 114.32(12) . .
C6 N3 C7 121.53(16) . .
C4 C3 C2 119.67(19) . .
C3 C4 C5 118.29(18) . .
C3 C4 C6 116.55(17) . .
C5 C4 C6 125.16(17) . .
C13 N4 C12 123.33(17) . .
N1 C5 C4 122.07(17) . .
O5 C6 N3 122.31(18) . .
O5 C6 C4 118.67(18) . .
N3 C6 C4 119.02(17) . .
N3 C7 C8 109.55(16) . .
N3 C7 C12 112.22(16) . .
C8 C7 C12 110.33(17) . .
C7 C8 C9 112.36(18) . .
C10 C9 C8 111.33(19) . .
C9 C10 C11 110.2(2) . .
C10 C11 C12 109.97(17) . .
N4 C12 C11 111.92(16) . .
N4 C12 C7 109.21(16) . .
C11 C12 C7 110.08(16) . .
O6 C13 N4 123.35(18) . .
O6 C13 C14 120.72(17) . .
N4 C13 C14 115.89(17) . .
C15 C14 C18 117.88(18) . .
C15 C14 C13 118.55(17) . .
C18 C14 C13 123.56(18) . .
N2 C15 C14 122.96(18) . .
C17 C16 C18 119.6(2) . .
N2 C17 C16 122.25(18) . .
C16 C18 C14 119.2(2) . .
O2 C19 O1 123.61(19) . .
O2 C19 C20 120.96(19) . .
O1 C19 C20 115.41(19) . .
C21 C20 C22 118.80(19) . 2_665
C21 C20 C19 121.04(19) . .
C22 C20 C19 120.1(2) 2_665 .
C22 C21 C20 120.9(2) . .
C21 C22 C20 120.3(2) . 2_665
O4 C23 O3 123.41(18) . .
O4 C23 C24 120.72(18) . .
O3 C23 C24 115.82(17) . .
C25 C24 C26 119.18(17) . 2_755
C25 C24 C23 121.22(17) . .
C26 C24 C23 119.55(17) 2_755 .
C26 C25 C24 120.29(18) . .
C25 C26 C24 120.53(18) . 2_755

loop_
_geom_bond_atom_site_label_1
_geom_bond_atom_site_label_2
_geom_bond_distance
_geom_bond_site_symmetry_2
Zn1 O1 1.9240(14) .
Zn1 O3 1.9465(13) .
Zn1 N1 2.0461(16) .
Zn1 N2 2.0755(16) 2_656
N1 C1 1.343(3) .
N1 C5 1.348(2) .
O1 C19 1.281(3) .
C1 C2 1.371(3) .
O2 C19 1.230(3) .
C2 C3 1.384(3) .
N2 C15 1.344(2) .
N2 C17 1.347(3) .
N2 Zn1 2.0756(16) 2_656
O3 C23 1.284(2) .
N3 C6 1.336(3) .
N3 C7 1.473(2) .
C3 C4 1.383(3) .
C4 C5 1.386(3) .
C4 C6 1.511(3) .
O4 C23 1.226(3) .
N4 C13 1.333(3) .
N4 C12 1.462(2) .
O5 C6 1.231(2) .
O6 C13 1.233(2) .
C7 C8 1.523(3) .
C7 C12 1.530(3) .
C8 C9 1.526(3) .
C9 C10 1.514(3) .
C10 C11 1.524(3) .
C11 C12 1.529(3) .
C13 C14 1.506(3) .
C14 C15 1.384(3) .
C14 C18 1.389(3) .
C16 C17 1.367(3) .
C16 C18 1.376(3) .
C19 C20 1.503(3) .
C20 C21 1.386(3) .
C20 C22 1.388(3) 2_665
C21 C22 1.382(3) .
C22 C20 1.388(3) 2_665
C23 C24 1.496(3) .
C24 C25 1.391(3) .
C24 C26 1.393(3) 2_755
C25 C26 1.377(3) .
C26 C24 1.393(3) 2_755
